data_7713101
loop_
_publ_author_name
'Giarrusso, Claudia P.'
'Zeil, Daniel V.'
'Blair, Victoria L.'

_publ_section_title
;
 Catalytic exploration of NHC-Ag(I)HMDS complexes for the hydroboration
 and hydrosilylation of carbonyl compounds.
;
_journal_name_full 'Dalton Transactions'
_journal_paper_doi 10.1039/D3DT01042B
_journal_year 2023
_chemical_formula_moiety 'C29 H50 Ag N3 Si2'
_chemical_formula_sum 'C29 H50 Ag N3 Si2'
_chemical_formula_weight 604.77
_space_group_crystal_system monoclinic
_space_group_IT_number 15
_space_group_name_Hall '-C 2yc'
_space_group_name_H-M_alt 'C 1 2/c 1'
_atom_sites_solution_hydrogens geom
_atom_sites_solution_primary dual
_audit_creation_date 2022-05-25
_audit_creation_method
;
Olex2 1.3-ac4
(compiled 2019.04.23 svn.r3594 for Rigaku Oxford Diffraction, GUI svn.r5739)
;
_audit_update_record
;
2022-11-08 deposited with the CCDC.	2023-05-11 downloaded from the CCDC.
;
_cell_angle_alpha 90
_cell_angle_beta 105.751(4)
_cell_angle_gamma 90
_cell_formula_units_Z 4
_cell_length_a 20.2489(8)
_cell_length_b 12.2700(5)
_cell_length_c 12.8905(6)
_cell_measurement_reflns_used 14198
_cell_measurement_temperature 123.00(10)
_cell_measurement_theta_max 32.6620
_cell_measurement_theta_min 3.4870
_cell_volume 3082.4(2)
_computing_cell_refinement 'CrysAlisPro 1.171.41.113a (Rigaku OD, 2021)'
_computing_data_collection 'CrysAlisPro 1.171.41.113a (Rigaku OD, 2021)'
_computing_data_reduction 'CrysAlisPro 1.171.41.113a (Rigaku OD, 2021)'
_computing_molecular_graphics 'Olex2 (Dolomanov et al., 2009)'
_computing_publication_material 'Olex2 (Dolomanov et al., 2009)'
_computing_structure_refinement 'ShelXL (Sheldrick, 2015)'
_computing_structure_solution 'ShelXT (Sheldrick, 2015)'
_diffrn_ambient_environment N~2~
_diffrn_ambient_temperature 123.00(10)
_diffrn_detector 'Hybrid Pixel Array Detector'
_diffrn_detector_area_resol_mean 10.0000
_diffrn_detector_type HyPix
_diffrn_measured_fraction_theta_full 0.997
_diffrn_measured_fraction_theta_max 0.998
_diffrn_measurement_details
;
List of Runs (angles in degrees, time in seconds):

  # Type    Start    End  Width  t~exp~   \w     \q     \k     \f   Frames
#--------------------------------------------------------------------------
  1  \w     -6.00  55.00   0.50    2.10    --   25.27  57.00  60.00  122
  2  \w     42.00 108.00   0.50    2.10    --   25.27 178.00-150.00  132
  3  \w     42.00 108.00   0.50    2.10    --   25.27 178.00-120.00  132
  4  \w     42.00 108.00   0.50    2.10    --   25.27 178.00 -90.00  132
  5  \w    -59.00  48.00   0.50    2.10    --   25.27 -38.00  60.00  214
  6  \w      0.00  81.00   0.50    2.10    --   25.27-108.00 -74.00  162
  7  \w     39.00 108.00   0.50    2.10    --   25.27-178.00-180.00  138
  8  \w    -23.00  25.00   0.50    2.10    --  -24.95 -99.00 120.00   96
  9  \w   -117.00 -63.00   0.50    2.10    --  -24.95-178.00  90.00  108
 10  \w    -80.00 -21.00   0.50    2.10    --  -24.95 108.00  23.00  118
;
_diffrn_measurement_device 'four-circle diffractometer'
_diffrn_measurement_device_type 'XtaLAB Synergy, Dualflex, HyPix'
_diffrn_measurement_method '\w scans'
_diffrn_orient_matrix_type 'CrysAlisPro convention (1999,Acta A55,543-557)'
_diffrn_orient_matrix_UB_11 -0.0096697000
_diffrn_orient_matrix_UB_12 -0.0507499000
_diffrn_orient_matrix_UB_13 0.0178538000
_diffrn_orient_matrix_UB_21 -0.0011057000
_diffrn_orient_matrix_UB_22 0.0243635000
_diffrn_orient_matrix_UB_23 0.0493982000
_diffrn_orient_matrix_UB_31 -0.0350570000
_diffrn_orient_matrix_UB_32 0.0132020000
_diffrn_orient_matrix_UB_33 -0.0225673000
_diffrn_radiation_monochromator mirror
_diffrn_radiation_probe x-ray
_diffrn_radiation_type 'Mo K\a'
_diffrn_radiation_wavelength 0.71073
_diffrn_reflns_av_R_equivalents 0.0678
_diffrn_reflns_av_unetI/netI 0.0383
_diffrn_reflns_Laue_measured_fraction_full 0.997
_diffrn_reflns_Laue_measured_fraction_max 0.998
_diffrn_reflns_limit_h_max 26
_diffrn_reflns_limit_h_min -26
_diffrn_reflns_limit_k_max 16
_diffrn_reflns_limit_k_min -15
_diffrn_reflns_limit_l_max 17
_diffrn_reflns_limit_l_min -16
_diffrn_reflns_number 19847
_diffrn_reflns_point_group_measured_fraction_full 0.997
_diffrn_reflns_point_group_measured_fraction_max 0.998
_diffrn_reflns_theta_full 25.242
_diffrn_reflns_theta_max 28.275
_diffrn_reflns_theta_min 3.321
_diffrn_source 'micro-focus sealed X-ray tube'
_diffrn_source_type 'PhotonJet (Mo) X-ray Source'
_exptl_absorpt_coefficient_mu 0.753
_exptl_absorpt_correction_T_max 1.000
_exptl_absorpt_correction_T_min 0.438
_exptl_absorpt_correction_type gaussian
_exptl_absorpt_process_details
;
CrysAlisPro 1.171.41.113a (Rigaku Oxford Diffraction, 2021)
Numerical absorption correction based on gaussian integration over
a multifaceted crystal model
Empirical absorption correction using spherical harmonics,
implemented in SCALE3 ABSPACK scaling algorithm.
;
_exptl_crystal_colour colourless
_exptl_crystal_density_diffrn 1.303
_exptl_crystal_description needle
_exptl_crystal_F_000 1280
_exptl_crystal_size_max 0.526
_exptl_crystal_size_mid 0.164
_exptl_crystal_size_min 0.109
_refine_diff_density_max 1.426
_refine_diff_density_min -1.362
_refine_diff_density_rms 0.109
_refine_ls_extinction_method none
_refine_ls_goodness_of_fit_ref 1.068
_refine_ls_hydrogen_treatment constr
_refine_ls_matrix_type full
_refine_ls_number_parameters 163
_refine_ls_number_reflns 3815
_refine_ls_number_restraints 0
_refine_ls_restrained_S_all 1.068
_refine_ls_R_factor_all 0.0425
_refine_ls_R_factor_gt 0.0396
_refine_ls_shift/su_max 0.001
_refine_ls_shift/su_mean 0.000
_refine_ls_structure_factor_coef Fsqd
_refine_ls_weighting_details 'w=1/[\s^2^(Fo^2^)+(0.0804P)^2^] where P=(Fo^2^+2Fc^2^)/3'
_refine_ls_weighting_scheme calc
_refine_ls_wR_factor_gt 0.1087
_refine_ls_wR_factor_ref 0.1107
_reflns_Friedel_coverage 0.000
_reflns_number_gt 3500
_reflns_number_total 3815
_reflns_threshold_expression 'I > 2\s(I)'
_cod_data_source_file d3dt01042b2.cif
_cod_data_source_block cg-01-35_auto
_cod_database_code 7713101
_shelx_shelxl_version_number 2018/3
_chemical_oxdiff_formula 'C29 H50 Ag1 N3 Si2'
_shelx_space_group_comment
;
The symmetry employed for this shelxl refinement is uniquely defined
by the following loop, which should always be used as a source of
symmetry information in preference to the above space-group names.
They are only intended as comments.
;
_diffrn_oxdiff_digest_frames
;
01451d7f672f1176663307a4f840003c7901354cb38
;
_reflns_odcompleteness_completeness 99.73
_reflns_odcompleteness_iscentric 1
_reflns_odcompleteness_theta 28.22
_olex2_refinement_description
;
1. Fixed Uiso
 At 1.2 times of:
  All C(H) groups, All C(H,H) groups
 At 1.5 times of:
  All C(H,H,H) groups
2.a Ternary CH refined with riding coordinates:
 C5(H5), C7(H7), C10(H10)
2.b Secondary CH2 refined with riding coordinates:
 C4(H4A,H4B), C6(H6A,H6B), C8(H8A,H8B), C9(H9A,H9B), C11(H11A,H11B), C12(H12A,
 H12B)
2.c Aromatic/amide H refined with riding coordinates:
 C2(H2)
2.d Idealised Me refined as rotating group:
 C13(H13A,H13B,H13C), C14(H14A,H14B,H14C), C15(H15A,H15B,H15C)
;
_olex2_submission_special_instructions 'No special instructions were received'
_oxdiff_exptl_absorpt_empirical_details
;
Empirical correction (ABSPACK) includes:
- Absorption correction using spherical harmonics
- Frame scaling
;
_oxdiff_exptl_absorpt_empirical_full_max 2.154
_oxdiff_exptl_absorpt_empirical_full_min 0.512

loop_
_space_group_symop_operation_xyz
'x, y, z'
'-x, y, -z+1/2'
'x+1/2, y+1/2, z'
'-x+1/2, y+1/2, -z+1/2'
'-x, -y, -z'
'x, -y, z-1/2'
'-x+1/2, -y+1/2, -z'
'x+1/2, -y+1/2, z-1/2'

loop_
_atom_site_label
_atom_site_type_symbol
_atom_site_fract_x
_atom_site_fract_y
_atom_site_fract_z
_atom_site_U_iso_or_equiv
_atom_site_adp_type
_atom_site_occupancy
_atom_site_site_symmetry_order
_atom_site_calc_flag
_atom_site_refinement_flags_posn
_atom_site_refinement_flags_adp
_atom_site_refinement_flags_occupancy
_atom_site_disorder_assembly
_atom_site_disorder_group
Ag1 Ag 0.500000 0.41420(2) 0.750000 0.02259(10) Uani 1 2 d S T P . .
Si1 Si 0.49551(3) 0.18903(4) 0.62862(5) 0.02484(15) Uani 1 1 d . . . . .
N1 N 0.500000 0.24534(19) 0.750000 0.0230(5) Uani 1 2 d S T P . .
N2 N 0.55522(8) 0.65138(13) 0.76570(14) 0.0229(3) Uani 1 1 d . . . . .
C1 C 0.500000 0.5835(2) 0.750000 0.0214(6) Uani 1 2 d S T P . .
C2 C 0.53412(11) 0.75965(16) 0.75931(17) 0.0271(4) Uani 1 1 d . . . . .
H2 H 0.562858 0.821990 0.766783 0.033 Uiso 1 1 calc R . . . .
C3 C 0.62731(10) 0.61297(18) 0.78678(17) 0.0236(4) Uani 1 1 d . . . . .
C4 C 0.64575(10) 0.54244(17) 0.88942(17) 0.0251(4) Uani 1 1 d . . . . .
H4A H 0.614118 0.479470 0.880253 0.030 Uiso 1 1 calc R . . . .
H4B H 0.640773 0.585932 0.951548 0.030 Uiso 1 1 calc R . . . .
C5 C 0.72026(11) 0.50164(18) 0.91111(19) 0.0301(5) Uani 1 1 d . . . . .
H5 H 0.732104 0.455305 0.977418 0.036 Uiso 1 1 calc R . . . .
C6 C 0.76907(13) 0.6000(2) 0.9270(2) 0.0355(5) Uani 1 1 d . . . . .
H6A H 0.764920 0.643549 0.989596 0.043 Uiso 1 1 calc R . . . .
H6B H 0.817084 0.574359 0.941595 0.043 Uiso 1 1 calc R . . . .
C7 C 0.75079(11) 0.6702(2) 0.8255(2) 0.0367(5) Uani 1 1 d . . . . .
H7 H 0.782425 0.734331 0.836275 0.044 Uiso 1 1 calc R . . . .
C8 C 0.67624(11) 0.71102(17) 0.8034(2) 0.0309(5) Uani 1 1 d . . . . .
H8A H 0.671222 0.755203 0.865123 0.037 Uiso 1 1 calc R . . . .
H8B H 0.664670 0.757599 0.738295 0.037 Uiso 1 1 calc R . . . .
C9 C 0.63577(10) 0.54598(18) 0.69033(17) 0.0267(4) Uani 1 1 d . . . . .
H9A H 0.603995 0.483035 0.678011 0.032 Uiso 1 1 calc R . . . .
H9B H 0.624164 0.591695 0.624584 0.032 Uiso 1 1 calc R . . . .
C10 C 0.70994(11) 0.5053(2) 0.7125(2) 0.0329(5) Uani 1 1 d . . . . .
H10 H 0.714933 0.461410 0.649636 0.040 Uiso 1 1 calc R . . . .
C11 C 0.75852(13) 0.6038(2) 0.7289(2) 0.0401(6) Uani 1 1 d . . . . .
H11A H 0.806524 0.578582 0.742076 0.048 Uiso 1 1 calc R . . . .
H11B H 0.747190 0.649819 0.663379 0.048 Uiso 1 1 calc R . . . .
C12 C 0.72725(12) 0.4340(2) 0.8138(2) 0.0330(5) Uani 1 1 d . . . . .
H12A H 0.774733 0.406139 0.827691 0.040 Uiso 1 1 calc R . . . .
H12B H 0.695714 0.370813 0.802989 0.040 Uiso 1 1 calc R . . . .
C13 C 0.54491(14) 0.2711(2) 0.5516(2) 0.0430(6) Uani 1 1 d . . . . .
H13A H 0.523982 0.343389 0.535696 0.065 Uiso 1 1 calc GR . . . .
H13B H 0.543906 0.233795 0.484000 0.065 Uiso 1 1 calc GR . . . .
H13C H 0.592557 0.278985 0.595037 0.065 Uiso 1 1 calc GR . . . .
C14 C 0.53330(13) 0.0468(2) 0.6416(2) 0.0377(5) Uani 1 1 d . . . . .
H14A H 0.573973 0.044113 0.703583 0.057 Uiso 1 1 calc GR . . . .
H14B H 0.546308 0.028374 0.575860 0.057 Uiso 1 1 calc GR . . . .
H14C H 0.499157 -0.005569 0.652124 0.057 Uiso 1 1 calc GR . . . .
C15 C 0.40469(13) 0.1807(2) 0.5404(2) 0.0397(6) Uani 1 1 d . . . . .
H15A H 0.379418 0.125566 0.569156 0.060 Uiso 1 1 calc GR . . . .
H15B H 0.405127 0.160549 0.467011 0.060 Uiso 1 1 calc GR . . . .
H15C H 0.382302 0.251699 0.539097 0.060 Uiso 1 1 calc GR . . . .

loop_
_atom_site_aniso_label
_atom_site_aniso_U_11
_atom_site_aniso_U_22
_atom_site_aniso_U_33
_atom_site_aniso_U_23
_atom_site_aniso_U_13
_atom_site_aniso_U_12
Ag1 0.03012(15) 0.01667(14) 0.02406(16) 0.000 0.01263(10) 0.000
Si1 0.0337(3) 0.0214(3) 0.0224(3) -0.0031(2) 0.0126(2) -0.0019(2)
N1 0.0350(12) 0.0151(11) 0.0215(12) 0.000 0.0120(10) 0.000
N2 0.0287(8) 0.0185(8) 0.0222(9) -0.0005(6) 0.0083(7) -0.0008(6)
C1 0.0289(14) 0.0188(15) 0.0178(15) 0.000 0.0087(11) 0.000
C2 0.0411(11) 0.0149(9) 0.0255(11) -0.0014(8) 0.0094(9) -0.0011(8)
C3 0.0275(9) 0.0236(9) 0.0211(11) 0.0006(8) 0.0087(8) -0.0012(7)
C4 0.0326(10) 0.0242(10) 0.0208(10) 0.0002(8) 0.0111(8) 0.0025(7)
C5 0.0343(10) 0.0333(11) 0.0233(11) 0.0005(9) 0.0088(9) 0.0064(8)
C6 0.0326(11) 0.0416(13) 0.0299(13) -0.0065(10) 0.0047(10) 0.0030(9)
C7 0.0299(11) 0.0388(13) 0.0406(15) -0.0023(10) 0.0084(10) -0.0076(8)
C8 0.0327(10) 0.0268(11) 0.0320(12) -0.0011(9) 0.0068(9) -0.0061(8)
C9 0.0306(10) 0.0321(11) 0.0193(10) -0.0017(9) 0.0098(8) -0.0027(8)
C10 0.0351(11) 0.0426(13) 0.0255(12) -0.0052(9) 0.0157(9) 0.0002(9)
C11 0.0311(11) 0.0548(15) 0.0387(15) 0.0042(12) 0.0168(11) -0.0031(10)
C12 0.0347(11) 0.0348(11) 0.0325(13) -0.0029(10) 0.0140(10) 0.0081(9)
C13 0.0633(16) 0.0445(15) 0.0302(13) -0.0065(11) 0.0278(12) -0.0150(11)
C14 0.0475(13) 0.0292(12) 0.0394(15) -0.0090(11) 0.0168(11) 0.0053(10)
C15 0.0416(12) 0.0413(13) 0.0332(14) -0.0065(11) 0.0048(10) -0.0002(10)

loop_
_atom_type_symbol
_atom_type_description
_atom_type_scat_dispersion_real
_atom_type_scat_dispersion_imag
_atom_type_scat_source
C C 0.0033 0.0016 'International Tables Vol C Tables 4.2.6.8 and 6.1.1.4'
H H 0.0000 0.0000 'International Tables Vol C Tables 4.2.6.8 and 6.1.1.4'
Ag Ag -0.8971 1.1015 'International Tables Vol C Tables 4.2.6.8 and 6.1.1.4'
N N 0.0061 0.0033 'International Tables Vol C Tables 4.2.6.8 and 6.1.1.4'
Si Si 0.0817 0.0704 'International Tables Vol C Tables 4.2.6.8 and 6.1.1.4'

loop_
_exptl_crystal_face_index_h
_exptl_crystal_face_index_k
_exptl_crystal_face_index_l
_exptl_crystal_face_perp_dist
-1 0 0 0.0547
1 0 0 0.0547
0 0 -1 0.2599
0 0 1 0.2169
0 1 0 0.0818
0 -1 0 0.0818

loop_
_geom_angle_atom_site_label_1
_geom_angle_atom_site_label_2
_geom_angle_atom_site_label_3
_geom_angle
_geom_angle_site_symmetry_1
_geom_angle_site_symmetry_3
_geom_angle_publ_flag
N1 Ag1 C1 180.0 . . ?
N1 Si1 C13 111.52(10) . . ?
N1 Si1 C14 112.07(11) . . ?
N1 Si1 C15 112.30(9) . . ?
C13 Si1 C14 106.26(13) . . ?
C13 Si1 C15 106.38(13) . . ?
C15 Si1 C14 107.94(11) . . ?
Si1 N1 Ag1 114.13(8) . . ?
Si1 N1 Ag1 114.13(8) 2_656 . ?
Si1 N1 Si1 131.75(15) . 2_656 ?
C1 N2 C2 110.38(17) . . ?
C1 N2 C3 123.89(16) . . ?
C2 N2 C3 125.73(17) . . ?
N2 C1 Ag1 127.63(11) . . ?
N2 C1 Ag1 127.63(11) 2_656 . ?
N2 C1 N2 104.7(2) . 2_656 ?
C2 C2 N2 107.25(11) 2_656 . ?
N2 C3 C4 109.40(16) . . ?
N2 C3 C8 109.95(17) . . ?
N2 C3 C9 109.92(16) . . ?
C8 C3 C4 108.86(18) . . ?
C8 C3 C9 108.82(17) . . ?
C9 C3 C4 109.87(18) . . ?
C3 C4 C5 109.60(17) . . ?
C4 C5 C12 109.18(19) . . ?
C6 C5 C4 109.36(18) . . ?
C6 C5 C12 109.5(2) . . ?
C7 C6 C5 109.3(2) . . ?
C6 C7 C8 109.8(2) . . ?
C6 C7 C11 110.0(2) . . ?
C11 C7 C8 109.5(2) . . ?
C3 C8 C7 109.48(18) . . ?
C10 C9 C3 109.99(17) . . ?
C9 C10 C11 109.1(2) . . ?
C12 C10 C9 109.29(18) . . ?
C12 C10 C11 110.0(2) . . ?
C7 C11 C10 109.2(2) . . ?
C10 C12 C5 109.66(18) . . ?

loop_
_geom_bond_atom_site_label_1
_geom_bond_atom_site_label_2
_geom_bond_distance
_geom_bond_site_symmetry_2
_geom_bond_publ_flag
Ag1 N1 2.072(2) . ?
Ag1 C1 2.077(2) . ?
Si1 N1 1.6901(11) . ?
Si1 C13 1.881(2) . ?
Si1 C14 1.894(2) . ?
Si1 C15 1.884(3) . ?
N2 C1 1.365(2) . ?
N2 C2 1.391(3) . ?
N2 C3 1.487(2) . ?
C2 C2 1.337(4) 2_656 ?
C3 C4 1.540(3) . ?
C3 C8 1.536(3) . ?
C3 C9 1.538(3) . ?
C4 C5 1.541(3) . ?
C5 C6 1.538(3) . ?
C5 C12 1.542(3) . ?
C6 C7 1.526(4) . ?
C7 C8 1.542(3) . ?
C7 C11 1.531(4) . ?
C9 C10 1.534(3) . ?
C10 C11 1.537(3) . ?
C10 C12 1.531(4) . ?

loop_
_exptl_oxdiff_crystal_face_indexfrac_h
_exptl_oxdiff_crystal_face_indexfrac_k
_exptl_oxdiff_crystal_face_indexfrac_l
_exptl_oxdiff_crystal_face_x
_exptl_oxdiff_crystal_face_y
_exptl_oxdiff_crystal_face_z
-0.9994 -0.0018 -0.0002 0.0098 0.0011 0.0350
0.9994 0.0018 0.0002 -0.0098 -0.0011 -0.0350
0.0014 -0.0028 -1.0002 -0.0177 -0.0495 0.0225
-0.0014 0.0028 1.0002 0.0177 0.0495 -0.0225
-0.0055 1.0003 -0.0007 -0.0507 0.0243 0.0134
0.0055 -1.0003 0.0007 0.0507 -0.0243 -0.0134
